data_4509535
loop_
_publ_author_name
'Sun, Li-Xin'
'Qi, Yan'
'Che, Yun-Xia'
'Batten, Stuart R.'
'Zheng, Ji-Min'

_publ_section_title
;
 Three Unprecedented Entangled Metal&#x2212;Organic Frameworks:
 Self-Penetration and Hydrothermal in Situ Ligand Formation
;
_journal_issue 7
_journal_name_full 'Crystal Growth &amp; Design'
_journal_page_first 2995
_journal_paper_doi 10.1021/cg9002719
_journal_volume 9
_journal_year 2009
_chemical_formula_sum 'C21 H12 Co N2 O4'
_chemical_formula_weight 415.26
_chemical_name_systematic
; 
 ? 
;
_space_group_IT_number 55
_symmetry_cell_setting orthorhombic
_symmetry_space_group_name_Hall '-P 2 2ab'
_symmetry_space_group_name_H-M 'P b a m'
_atom_sites_solution_hydrogens geom
_atom_sites_solution_primary direct
_atom_sites_solution_secondary difmap
_audit_creation_method SHELXL-97
_cell_angle_alpha 90.00
_cell_angle_beta 90.00
_cell_angle_gamma 90.00
_cell_formula_units_Z 4
_cell_length_a 11.115(2)
_cell_length_b 20.780(4)
_cell_length_c 9.910(2)
_cell_measurement_reflns_used 14273
_cell_measurement_temperature 296(2)
_cell_measurement_theta_max 27.52
_cell_measurement_theta_min 3.38
_cell_volume 2288.9(8)
_computing_cell_refinement 'RAXIS-RAPID Auto(Rigaku, 2004)'
_computing_data_collection 'RAXIS-RAPID Auto(Rigaku, 2004)'
_computing_data_reduction 'CrystalStructure(Rigaku/MSC, 2004)'
_computing_molecular_graphics 'SHELXL-97 (Sheldrick, 2001)'
_computing_publication_material 'SHELXL-97 (Sheldrick, 1997)'
_computing_structure_refinement 'SHELXL-97 (Sheldrick, 1997)'
_computing_structure_solution 'SHELXS-97 (Sheldrick, 1997)'
_diffrn_ambient_temperature 298(2)
_diffrn_measured_fraction_theta_full 0.993
_diffrn_measured_fraction_theta_max 0.993
_diffrn_measurement_device_type 'rigaku r-axis rapid IP area detector'
_diffrn_measurement_method '\w scans'
_diffrn_radiation_monochromator graphite
_diffrn_radiation_probe x-ray
_diffrn_radiation_type MoK\a
_diffrn_radiation_wavelength 0.71073
_diffrn_reflns_av_R_equivalents 0.0643
_diffrn_reflns_av_sigmaI/netI 0.0367
_diffrn_reflns_limit_h_max 14
_diffrn_reflns_limit_h_min -13
_diffrn_reflns_limit_k_max 26
_diffrn_reflns_limit_k_min -26
_diffrn_reflns_limit_l_max 12
_diffrn_reflns_limit_l_min -12
_diffrn_reflns_number 21933
_diffrn_reflns_theta_full 27.49
_diffrn_reflns_theta_max 27.48
_diffrn_reflns_theta_min 3.38
_diffrn_source 'rotating anode'
_exptl_absorpt_coefficient_mu 0.774
_exptl_absorpt_correction_T_max 0.9266
_exptl_absorpt_correction_T_min 0.8606
_exptl_absorpt_correction_type multi-scan
_exptl_crystal_colour purple
_exptl_crystal_density_diffrn 1.205
_exptl_crystal_density_method 'not measured'
_exptl_crystal_description block
_exptl_crystal_F_000 844
_exptl_crystal_size_max 0.20
_exptl_crystal_size_mid 0.10
_exptl_crystal_size_min 0.10
_refine_diff_density_max 1.964
_refine_diff_density_min -0.494
_refine_diff_density_rms 0.151
_refine_ls_extinction_method none
_refine_ls_goodness_of_fit_ref 1.019
_refine_ls_hydrogen_treatment constr
_refine_ls_matrix_type full
_refine_ls_number_parameters 156
_refine_ls_number_reflns 2763
_refine_ls_number_restraints 1
_refine_ls_restrained_S_all 1.089
_refine_ls_R_factor_all 0.0989
_refine_ls_R_factor_gt 0.0831
_refine_ls_shift/su_max 0.000
_refine_ls_shift/su_mean 0.000
_refine_ls_structure_factor_coef Fsqd
_refine_ls_weighting_details 'calc w=1/[\s^2^(Fo^2^)+(0.2000P)^2^+4.2000P] where P=(Fo^2^+2Fc^2^)/3'
_refine_ls_weighting_scheme calc
_refine_ls_wR_factor_gt 0.2632
_refine_ls_wR_factor_ref 0.2824
_reflns_number_gt 2181
_reflns_number_total 2763
_reflns_threshold_expression >2sigma(I)
_cod_data_source_file cg9002719sup2.cif
_cod_data_source_block shelxl
_cod_depositor_comments
;
The following automatic conversions were performed:

'_symmetry_cell_setting' value 'Orthorhombic' changed to
'orthorhombic' according to
/home/saulius/struct/CIF-dictionaries/cif_core.dic dictionary named
'cif_core.dic' version 2.4.2 from 2011-04-26.

Automatic conversion script
Id: cif_fix_values 1891 2012-01-12 08:04:46Z andrius 
;
_cod_original_sg_symbol_H-M Pbam
_cod_database_code 4509535

loop_
_symmetry_equiv_pos_as_xyz
'x, y, z'
'-x, -y, z'
'x+1/2, -y+1/2, -z'
'-x+1/2, y+1/2, -z'
'-x, -y, -z'
'x, y, -z'
'-x-1/2, y-1/2, z'
'x-1/2, -y-1/2, z'

loop_
_atom_site_label
_atom_site_type_symbol
_atom_site_fract_x
_atom_site_fract_y
_atom_site_fract_z
_atom_site_U_iso_or_equiv
_atom_site_adp_type
_atom_site_occupancy
_atom_site_symmetry_multiplicity
_atom_site_calc_flag
_atom_site_refinement_flags
C1 C 0.8672(6) 0.3018(3) 0.5000 0.0419(16) Uani 1 2 d S
C2 C 0.8510(6) 0.3739(3) 0.5000 0.0458(18) Uani 1 2 d S
C3 C 0.9541(5) 0.4126(3) 0.5000 0.0355(14) Uani 1 2 d S
H3 H 1.0297 0.3934 0.5000 0.043 Uiso 1 2 calc SR
C4 C 0.9454(5) 0.4794(3) 0.5000 0.0308(12) Uani 1 2 d S
C5 C 0.8313(6) 0.5059(3) 0.5000 0.051(2) Uani 1 2 d S
H5 H 0.8231 0.5504 0.5000 0.061 Uiso 1 2 calc SR
C6 C 0.7299(7) 0.4682(3) 0.5000 0.070(3) Uani 1 2 d S
H6 H 0.6544 0.4875 0.5000 0.084 Uiso 1 2 calc SR
C7 C 0.7388(6) 0.4008(3) 0.5000 0.061(3) Uani 1 2 d S
C8 C 0.6249(9) 0.3632(4) 0.5437(11) 0.047(3) Uani 0.50 1 d P
C9 C 0.6977(6) 0.1645(4) 0.6895(7) 0.079(2) Uani 1 1 d .
H9 H 0.6660 0.2007 0.6474 0.094 Uiso 1 1 calc R
C10 C 0.6272(9) 0.1300(7) 0.7831(9) 0.116(4) Uani 1 1 d .
H10 H 0.5488 0.1436 0.7995 0.139 Uiso 1 1 calc R
C11 C 0.6684(10) 0.0790(6) 0.8484(8) 0.121(5) Uani 1 1 d .
C12 C 0.7841(12) 0.0603(5) 0.8209(9) 0.123(4) Uani 1 1 d .
H12 H 0.8166 0.0248 0.8651 0.148 Uiso 1 1 calc R
C13 C 0.8533(9) 0.0938(4) 0.7275(8) 0.093(3) Uani 1 1 d .
H13 H 0.9316 0.0805 0.7102 0.111 Uiso 1 1 calc R
C14 C 0.5850(13) 0.0362(8) 0.9364(7) 0.204(10) Uani 1 1 d D
C15 C 0.5000 0.0000 0.8651(10) 0.129(7) Uani 1 2 d SD
H15 H 0.5000 0.0000 0.7713 0.155 Uiso 1 2 calc SR
Co1 Co 0.90571(7) 0.18453(4) 0.5000 0.0313(4) Uani 1 2 d S
N1 N 0.8085(4) 0.1458(2) 0.6612(5) 0.0558(12) Uani 1 1 d .
O1 O 0.9644(6) 0.2763(3) 0.5000 0.142(6) Uani 1 2 d S
O2 O 0.7845(7) 0.2689(3) 0.5000 0.121(4) Uani 1 2 d S
O3 O 0.6082(8) 0.3301(5) 0.6418(14) 0.078(3) Uani 0.50 1 d P
O4 O 0.5445(7) 0.3717(4) 0.5498(9) 0.065(3) Uani 0.50 1 d P

loop_
_atom_site_aniso_label
_atom_site_aniso_U_11
_atom_site_aniso_U_22
_atom_site_aniso_U_33
_atom_site_aniso_U_23
_atom_site_aniso_U_13
_atom_site_aniso_U_12
C1 0.027(3) 0.030(3) 0.069(5) 0.000 0.000 -0.003(3)
C2 0.028(3) 0.023(3) 0.086(5) 0.000 0.000 -0.003(2)
C3 0.024(3) 0.021(3) 0.062(4) 0.000 0.000 -0.002(2)
C4 0.025(3) 0.021(3) 0.046(3) 0.000 0.000 0.000(2)
C5 0.030(3) 0.020(3) 0.104(6) 0.000 0.000 0.000(2)
C6 0.025(3) 0.027(3) 0.158(10) 0.000 0.000 -0.001(3)
C7 0.025(3) 0.023(3) 0.136(8) 0.000 0.000 -0.003(3)
C8 0.025(4) 0.028(4) 0.088(10) -0.002(4) 0.008(4) -0.006(3)
C9 0.050(3) 0.122(6) 0.064(4) -0.008(4) 0.014(3) -0.041(4)
C10 0.077(5) 0.204(13) 0.067(5) -0.016(7) 0.019(4) -0.084(7)
C11 0.129(8) 0.188(11) 0.047(4) 0.005(5) -0.009(5) -0.134(9)
C12 0.154(10) 0.138(8) 0.079(6) 0.048(6) -0.028(6) -0.103(8)
C13 0.104(6) 0.094(6) 0.080(5) 0.038(5) -0.012(5) -0.051(5)
C14 0.231(14) 0.34(2) 0.039(3) 0.012(6) -0.002(5) -0.256(16)
C15 0.136(11) 0.206(15) 0.046(5) 0.000 0.000 -0.141(12)
Co1 0.0229(5) 0.0215(5) 0.0496(6) 0.000 0.000 -0.0025(3)
N1 0.052(3) 0.062(3) 0.053(3) 0.004(2) 0.003(2) -0.029(2)
O1 0.034(3) 0.026(3) 0.365(18) 0.000 0.000 -0.001(2)
O2 0.063(4) 0.027(3) 0.272(13) 0.000 0.000 -0.009(3)
O3 0.054(5) 0.066(6) 0.114(9) 0.039(6) 0.025(5) -0.009(4)
O4 0.030(4) 0.051(4) 0.113(9) 0.003(4) 0.009(4) -0.014(3)

loop_
_atom_type_symbol
_atom_type_description
_atom_type_scat_dispersion_real
_atom_type_scat_dispersion_imag
_atom_type_scat_source
C C 0.0033 0.0016 'International Tables Vol C Tables 4.2.6.8 and 6.1.1.4'
H H 0.0000 0.0000 'International Tables Vol C Tables 4.2.6.8 and 6.1.1.4'
N N 0.0061 0.0033 'International Tables Vol C Tables 4.2.6.8 and 6.1.1.4'
O O 0.0106 0.0060 'International Tables Vol C Tables 4.2.6.8 and 6.1.1.4'
Co Co 0.3494 0.9721 'International Tables Vol C Tables 4.2.6.8 and 6.1.1.4'

loop_
_geom_angle_atom_site_label_1
_geom_angle_atom_site_label_2
_geom_angle_atom_site_label_3
_geom_angle
_geom_angle_site_symmetry_1
_geom_angle_site_symmetry_3
O2 C1 O1 117.3(7) . .
O2 C1 C2 119.7(7) . .
O1 C1 C2 123.0(6) . .
O2 C1 Co1 63.4(5) . .
O1 C1 Co1 53.9(4) . .
C2 C1 Co1 176.9(5) . .
C7 C2 C3 120.7(6) . .
C7 C2 C1 121.0(6) . .
C3 C2 C1 118.3(6) . .
C4 C3 C2 121.1(6) . .
C4 C3 H3 119.4 . .
C2 C3 H3 119.4 . .
C5 C4 C3 117.4(6) . .
C5 C4 C4 121.4(7) . 5_766
C3 C4 C4 121.2(7) . 5_766
C6 C5 C4 121.8(6) . .
C6 C5 H5 119.1 . .
C4 C5 H5 119.1 . .
C5 C6 C7 120.7(7) . .
C5 C6 H6 119.6 . .
C7 C6 H6 119.6 . .
C2 C7 C6 118.2(6) . .
C2 C7 C8 122.6(6) . 6_556
C6 C7 C8 116.5(7) . 6_556
C2 C7 C8 122.6(6) . .
C6 C7 C8 116.5(7) . .
C8 C7 C8 32.4(8) 6_556 .
C8 C8 O4 93.8(9) 6_556 .
C8 C8 O3 143.8(8) 6_556 .
O4 C8 O3 84.5(10) . .
C8 C8 O4 44.5(6) 6_556 6_556
O4 C8 O4 49.3(10) . 6_556
O3 C8 O4 123.1(10) . 6_556
C8 C8 C7 73.8(4) 6_556 .
O4 C8 C7 136.2(10) . .
O3 C8 C7 129.7(10) . .
O4 C8 C7 107.1(8) 6_556 .
N1 C9 C10 120.5(10) . .
N1 C9 H9 119.7 . .
C10 C9 H9 119.7 . .
C11 C10 C9 122.4(11) . .
C11 C10 H10 118.8 . .
C9 C10 H10 118.8 . .
C10 C11 C12 117.1(8) . .
C10 C11 C14 121.8(12) . .
C12 C11 C14 120.5(13) . .
C11 C12 C13 120.5(11) . .
C11 C12 H12 119.7 . .
C13 C12 H12 119.7 . .
N1 C13 C12 121.2(10) . .
N1 C13 H13 119.4 . .
C12 C13 H13 119.4 . .
C14 C14 C15 120.3(4) 6_557 .
C14 C14 C11 124.1(4) 6_557 .
C15 C14 C11 115.3(6) . .
C14 C15 C14 119.3(9) . 2_655
C14 C15 H15 120.3 . .
C14 C15 H15 120.3 2_655 .
O4 Co1 O4 28.6(5) 8_665 3_556
O4 Co1 O1 107.7(3) 8_665 .
O4 Co1 O1 107.7(3) 3_556 .
O4 Co1 N1 111.3(3) 8_665 6_556
O4 Co1 N1 89.1(3) 3_556 6_556
O1 Co1 N1 122.12(16) . 6_556
O4 Co1 N1 89.1(3) 8_665 .
O4 Co1 N1 111.3(3) 3_556 .
O1 Co1 N1 122.12(16) . .
N1 Co1 N1 99.7(3) 6_556 .
O4 Co1 O2 159.1(3) 8_665 .
O4 Co1 O2 159.1(3) 3_556 .
O1 Co1 O2 56.4(2) . .
N1 Co1 O2 89.47(19) 6_556 .
N1 Co1 O2 89.47(19) . .
O4 Co1 C1 135.2(3) 8_665 .
O4 Co1 C1 135.2(3) 3_556 .
O1 Co1 C1 28.8(2) . .
N1 Co1 C1 106.86(18) 6_556 .
N1 Co1 C1 106.86(18) . .
O2 Co1 C1 27.6(2) . .
C9 N1 C13 118.2(6) . .
C9 N1 Co1 122.0(5) . .
C13 N1 Co1 119.2(5) . .
C1 O1 Co1 97.2(5) . .
C1 O2 Co1 89.1(5) . .
C8 O3 O4 39.1(6) . .
C8 O4 O4 86.2(9) . 6_556
C8 O4 C8 41.6(11) . 6_556
O4 O4 C8 44.5(6) 6_556 6_556
C8 O4 O3 56.3(8) . .
O4 O4 O3 129.2(6) 6_556 .
C8 O4 O3 91.8(8) 6_556 .
C8 O4 Co1 128.8(9) . 3_456
O4 O4 Co1 75.7(3) 6_556 3_456
C8 O4 Co1 106.0(7) 6_556 3_456
O3 O4 Co1 100.7(6) . 3_456

loop_
_geom_bond_atom_site_label_1
_geom_bond_atom_site_label_2
_geom_bond_distance
_geom_bond_site_symmetry_2
C1 O2 1.145(10) .
C1 O1 1.203(10) .
C1 C2 1.509(9) .
C1 Co1 2.474(7) .
C2 C7 1.368(10) .
C2 C3 1.401(9) .
C3 C4 1.391(8) .
C3 H3 0.9300 .
C4 C5 1.382(10) .
C4 C4 1.485(12) 5_766
C5 C6 1.372(10) .
C5 H5 0.9300 .
C6 C7 1.403(10) .
C6 H6 0.9300 .
C7 C8 1.549(11) 6_556
C7 C8 1.549(11) .
C8 C8 0.87(2) 6_556
C8 O4 0.914(11) .
C8 O3 1.205(15) .
C8 O4 1.300(13) 6_556
C9 N1 1.322(9) .
C9 C10 1.409(10) .
C9 H9 0.9300 .
C10 C11 1.324(18) .
C10 H10 0.9300 .
C11 C12 1.371(19) .
C11 C14 1.553(10) .
C12 C13 1.391(11) .
C12 H12 0.9300 .
C13 N1 1.358(10) .
C13 H13 0.9300 .
C14 C14 1.260(14) 6_557
C14 C15 1.399(7) .
C15 C14 1.399(7) 2_655
C15 H15 0.9300 .
Co1 O4 1.997(7) 8_665
Co1 O4 1.997(7) 3_556
Co1 O1 2.016(6) .
Co1 N1 2.090(4) 6_556
Co1 N1 2.090(4) .
Co1 O2 2.212(7) .
O3 O4 1.441(14) .
O4 O4 0.988(18) 6_556
O4 C8 1.300(13) 6_556
O4 Co1 1.997(7) 3_456

loop_
_geom_torsion_atom_site_label_1
_geom_torsion_atom_site_label_2
_geom_torsion_atom_site_label_3
_geom_torsion_atom_site_label_4
_geom_torsion
_geom_torsion_site_symmetry_1
_geom_torsion_site_symmetry_4
O2 C1 C2 C7 0.0 . .
O1 C1 C2 C7 180.0 . .
Co1 C1 C2 C7 180.0 . .
O2 C1 C2 C3 180.0 . .
O1 C1 C2 C3 0.0 . .
Co1 C1 C2 C3 0.0 . .
C7 C2 C3 C4 0.0 . .
C1 C2 C3 C4 180.0 . .
C2 C3 C4 C5 0.0 . .
C2 C3 C4 C4 180.0 . 5_766
C3 C4 C5 C6 0.0 . .
C4 C4 C5 C6 180.0 5_766 .
C4 C5 C6 C7 0.0 . .
C3 C2 C7 C6 0.0 . .
C1 C2 C7 C6 180.0 . .
C3 C2 C7 C8 160.6(5) . 6_556
C1 C2 C7 C8 -19.4(5) . 6_556
C3 C2 C7 C8 -160.6(5) . .
C1 C2 C7 C8 19.4(5) . .
C5 C6 C7 C2 0.0 . .
C5 C6 C7 C8 -161.8(5) . 6_556
C5 C6 C7 C8 161.8(5) . .
C2 C7 C8 C8 -100.7(4) . 6_556
C6 C7 C8 C8 98.3(3) . 6_556
C2 C7 C8 O4 -179.1(14) . .
C6 C7 C8 O4 20.0(18) . .
C8 C7 C8 O4 -78.3(16) 6_556 .
C2 C7 C8 O3 47.6(14) . .
C6 C7 C8 O3 -113.4(12) . .
C8 C7 C8 O3 148.3(11) 6_556 .
C2 C7 C8 O4 -130.6(6) . 6_556
C6 C7 C8 O4 68.4(8) . 6_556
C8 C7 C8 O4 -29.9(8) 6_556 6_556
N1 C9 C10 C11 1.6(13) . .
C9 C10 C11 C12 -0.4(13) . .
C9 C10 C11 C14 -171.7(8) . .
C10 C11 C12 C13 -0.3(13) . .
C14 C11 C12 C13 171.1(8) . .
C11 C12 C13 N1 -0.1(13) . .
C10 C11 C14 C14 -106.0(8) . 6_557
C12 C11 C14 C14 83.0(11) . 6_557
C10 C11 C14 C15 69.0(17) . .
C12 C11 C14 C15 -102.0(14) . .
C14 C14 C15 C14 0.002(4) 6_557 2_655
C11 C14 C15 C14 -175.1(19) . 2_655
O2 C1 Co1 O4 -159.4(4) . 8_665
O1 C1 Co1 O4 20.6(4) . 8_665
C2 C1 Co1 O4 20.6(4) . 8_665
O2 C1 Co1 O4 159.4(4) . 3_556
O1 C1 Co1 O4 -20.6(4) . 3_556
C2 C1 Co1 O4 -20.6(4) . 3_556
O2 C1 Co1 O1 180.0 . .
C2 C1 Co1 O1 0.0 . .
O2 C1 Co1 N1 53.02(14) . 6_556
O1 C1 Co1 N1 -126.98(14) . 6_556
C2 C1 Co1 N1 -126.98(14) . 6_556
O2 C1 Co1 N1 -53.02(14) . .
O1 C1 Co1 N1 126.98(14) . .
C2 C1 Co1 N1 126.98(14) . .
O1 C1 Co1 O2 180.0 . .
C2 C1 Co1 O2 180.0 . .
C10 C9 N1 C13 -1.9(10) . .
C10 C9 N1 Co1 168.9(5) . .
C12 C13 N1 C9 1.2(11) . .
C12 C13 N1 Co1 -169.9(6) . .
O4 Co1 N1 C9 179.3(6) 8_665 .
O4 Co1 N1 C9 -162.2(5) 3_556 .
O1 Co1 N1 C9 68.8(6) . .
N1 Co1 N1 C9 -69.3(6) 6_556 .
O2 Co1 N1 C9 20.1(5) . .
C1 Co1 N1 C9 41.8(5) . .
O4 Co1 N1 C13 -10.0(5) 8_665 .
O4 Co1 N1 C13 8.6(6) 3_556 .
O1 Co1 N1 C13 -120.4(5) . .
N1 Co1 N1 C13 101.4(5) 6_556 .
O2 Co1 N1 C13 -169.2(5) . .
C1 Co1 N1 C13 -147.5(5) . .
O2 C1 O1 Co1 0.0 . .
C2 C1 O1 Co1 180.0 . .
O4 Co1 O1 C1 -165.0(3) 8_665 .
O4 Co1 O1 C1 165.0(3) 3_556 .
N1 Co1 O1 C1 64.5(2) 6_556 .
N1 Co1 O1 C1 -64.5(2) . .
O2 Co1 O1 C1 0.0 . .
O1 C1 O2 Co1 0.0 . .
C2 C1 O2 Co1 180.0 . .
O4 Co1 O2 C1 44.0(8) 8_665 .
O4 Co1 O2 C1 -44.0(8) 3_556 .
O1 Co1 O2 C1 0.0 . .
N1 Co1 O2 C1 -130.14(13) 6_556 .
N1 Co1 O2 C1 130.14(13) . .
C8 C8 O3 O4 -89.0(12) 6_556 .
O4 C8 O3 O4 -32.4(9) 6_556 .
C7 C8 O3 O4 149.6(15) . .
C8 C8 O4 O4 0.004(3) 6_556 6_556
O3 C8 O4 O4 -143.7(8) . 6_556
C7 C8 O4 O4 70.5(14) . 6_556
O3 C8 O4 C8 -143.7(8) . 6_556
O4 C8 O4 C8 -0.004(4) 6_556 6_556
C7 C8 O4 C8 70.5(14) . 6_556
C8 C8 O4 O3 143.7(8) 6_556 .
O4 C8 O4 O3 143.7(8) 6_556 .
C7 C8 O4 O3 -145.8(18) . .
C8 C8 O4 Co1 68.1(10) 6_556 3_456
O3 C8 O4 Co1 -75.6(13) . 3_456
O4 C8 O4 Co1 68.1(10) 6_556 3_456
C7 C8 O4 Co1 138.6(10) . 3_456
C8 O3 O4 O4 49.7(10) . 6_556
C8 O3 O4 C8 23.2(8) . 6_556
C8 O3 O4 Co1 129.8(10) . 3_456
